data_2007310
loop_
_publ_author_name
'Rivera, Patricio'
'Manr\'iquez, Victor'
'Wittke, Oscar'

_publ_section_title
;
 Absolute Configuration of a Tetrachloro Monoterpene from <i>Plocamium
 cartilagineum</i>
;
_journal_issue 6
_journal_name_full 'Acta Crystallographica Section C'
_journal_page_first 816
_journal_page_last 818
_journal_paper_doi 10.1107/S0108270197017976
_journal_volume 54
_journal_year 1998
_chemical_formula_sum 'C10 H14 Cl4'
_chemical_formula_weight 276.01
_chemical_name_systematic
;
(1R*,2R*,4R*,5S*,1'E)-1,2,4-trichloro-5-(2'-chloroethenyl-1,5-
dimethylcyclohexane)
;
_space_group_IT_number 4
_symmetry_cell_setting monoclinic
_symmetry_space_group_name_Hall 'P 2yb'
_symmetry_space_group_name_H-M 'P 1 21 1'
_audit_creation_method SHELXL
_cell_angle_alpha 90.00
_cell_angle_beta 103.76(3)
_cell_angle_gamma 90.00
_cell_formula_units_Z 2
_cell_length_a 7.2690(10)
_cell_length_b 8.030(2)
_cell_length_c 11.055(2)
_cell_measurement_reflns_used 25
_cell_measurement_temperature 293(2)
_cell_measurement_theta_max 12.5
_cell_measurement_theta_min 7.5
_cell_volume 626.8(2)
_computing_cell_refinement P3/P4-PC
_computing_data_collection 'P3/P4-PC Siemens (1991)'
_computing_data_reduction 'XDISK (SHELXTL; Sheldrick, 1994)'
_computing_molecular_graphics 'XP (SHELXTL)'
_computing_publication_material SHELXTL
_computing_structure_refinement 'SHELXL-93 (Sheldrick, 1993)'
_computing_structure_solution 'SHELXS-86 (Sheldrick, 1990)'
_diffrn_ambient_temperature 295
_diffrn_measurement_device 'Siemens R3m'
_diffrn_measurement_method \q/2\q
_diffrn_radiation_monochromator graphite
_diffrn_radiation_source 'fine-focus sealed tube'
_diffrn_radiation_type 'Mo K\a'
_diffrn_radiation_wavelength 0.71073
_diffrn_reflns_av_R_equivalents 0.0102
_diffrn_reflns_av_sigmaI/netI 0.0099
_diffrn_reflns_limit_h_max 5
_diffrn_reflns_limit_h_min -5
_diffrn_reflns_limit_k_max 10
_diffrn_reflns_limit_k_min -10
_diffrn_reflns_limit_l_max 14
_diffrn_reflns_limit_l_min -14
_diffrn_reflns_number 2534
_diffrn_reflns_theta_max 27.56
_diffrn_reflns_theta_min 1.90
_diffrn_standards_decay_% 0
_diffrn_standards_interval_count 47
_diffrn_standards_number 3
_exptl_absorpt_coefficient_mu 0.905
_exptl_absorpt_correction_type none
_exptl_crystal_colour colourless
_exptl_crystal_density_diffrn 1.462
_exptl_crystal_density_meas ?
_exptl_crystal_description prism
_exptl_crystal_F_000 284
_exptl_crystal_size_max 0.92
_exptl_crystal_size_mid 0.64
_exptl_crystal_size_min 0.60
_refine_diff_density_max 0.183
_refine_diff_density_min -0.173
_refine_ls_abs_structure_details 'Flack  (1983)'
_refine_ls_abs_structure_Flack 0.00(7)
_refine_ls_extinction_coef 0.006(3)
_refine_ls_extinction_method 'SHELXL93 (Sheldrick, 1993)'
_refine_ls_goodness_of_fit_all 1.090
_refine_ls_goodness_of_fit_obs 1.091
_refine_ls_hydrogen_treatment noref
_refine_ls_matrix_type full
_refine_ls_number_parameters 128
_refine_ls_number_reflns 2158
_refine_ls_number_restraints 1
_refine_ls_restrained_S_all 1.091
_refine_ls_restrained_S_obs 1.090
_refine_ls_R_factor_all 0.0266
_refine_ls_R_factor_obs .0258
_refine_ls_shift/esd_max 0.000
_refine_ls_shift/esd_mean 0.000
_refine_ls_structure_factor_coef Fsqd
_refine_ls_weighting_details 'w = 1/[\s^2^(Fo^2^)+(0.0466P)^2^+0.0833P] where P=(Fo^2^+2Fc^2^)/3'
_refine_ls_weighting_scheme calc
_refine_ls_wR_factor_all 0.0724
_refine_ls_wR_factor_obs .0713
_reflns_number_observed 2100
_reflns_number_total '2159 (including Friedel pairs)'
_reflns_observed_criterion >2sigma(I)
_cod_data_source_file bs1027.cif
_cod_data_source_block natur
_cod_depositor_comments
;
The following automatic conversions were performed:

'_symmetry_cell_setting' value 'Monoclinic' changed to 'monoclinic'
according to /home/saulius/struct/CIF-dictionaries/cif_core.dic
dictionary named 'cif_core.dic' version 2.4.1 from 2010-06-29.

Automatic conversion script
Id: cif_fix_values 1715 2011-07-08 13:25:40Z adriana 

The following automatic conversions were performed:

'_exptl_crystal_density_meas' value 'Not measured' was changed to '?'
- the value is perceived as not measured.

Automatic conversion script
Id: cif_fix_values 3008 2015-01-20 13:52:24Z robertas 

The following automatic conversions were performed:

'_refine_ls_weighting_scheme' value 'calc w =
1/[\s^2^(Fo^2^)+(0.0466P)^2^+0.0833P] where P=(Fo^2^+2Fc^2^)/3' was
changed to 'calc'. New tag '_refine_ls_weighting_details' was
created. The value of the new tag was set to 'w =
1/[\s^2^(Fo^2^)+(0.0466P)^2^+0.0833P] where P=(Fo^2^+2Fc^2^)/3'.

Automatic conversion script
Id: cif_fix_values 3143 2015-03-26 13:38:13Z robertas 
;
_cod_original_sg_symbol_H-M 'P 21'
_cod_database_code 2007310

loop_
_symmetry_equiv_pos_as_xyz
'x, y, z'
'-x, y+1/2, -z'

loop_
_atom_site_aniso_label
_atom_site_aniso_U_11
_atom_site_aniso_U_22
_atom_site_aniso_U_33
_atom_site_aniso_U_12
_atom_site_aniso_U_13
_atom_site_aniso_U_23
Cl1 .0733(6) .0866(4) .0384(2) .0119(4) -.0008(2) .0003(3)
Cl2 .0737(6) .0725(4) .0559(3) -.0100(4) .0291(3) .0064(3)
Cl3 .0527(5) .0630(3) .0500(3) -.0014(3) -.0003(2) .0169(2)
Cl4 .0653(5) .0862(4) .0523(3) .0084(4) .0241(3) .0050(3)
C1' .053(2) .0380(9) .0574(11) -.0007(9) .0201(10) .0028(8)
C2' .050(2) .0523(11) .0485(10) .0028(11) .0156(10) .0018(9)
C1 .064(2) .0385(9) .0383(9) .0090(10) .0108(9) .0014(7)
C2 .051(2) .0443(9) .0394(9) -.0059(10) .0132(9) .0022(7)
C3 .045(2) .0429(10) .0553(10) .0061(10) .0167(9) -.0017(8)
C4 .042(2) .0311(8) .0529(10) .0055(9) .0115(9) .0009(7)
C5 .042(2) .0341(8) .0451(9) .0002(9) .0111(8) -.0025(7)
C6 .044(2) .0359(8) .0433(9) .0084(9) .0097(8) -.0002(7)
C7 .104(3) .0408(11) .0653(14) .0120(13) .0291(15) .0130(10)
C8 .046(2) .0568(12) .0704(14) -.0118(12) .0164(11) -.0200(11)

loop_
_atom_site_label
_atom_site_fract_x
_atom_site_fract_y
_atom_site_fract_z
_atom_site_U_iso_or_equiv
_atom_site_thermal_displace_type
_atom_site_calc_flag
_atom_site_refinement_flags
_atom_site_occupancy
_atom_site_disorder_group
_atom_site_type_symbol
Cl1 -.26274(11) .00004(9) .51946(5) .0685(2) Uani d . 1 . Cl
Cl2 .19659(11) .05985(9) .59372(6) .0650(2) Uani d . 1 . Cl
Cl3 .12960(9) -.16254(8) .96962(5) .0573(2) Uani d . 1 . Cl
Cl4 -.39803(11) -.14692(10) 1.13748(5) .0662(2) Uani d . 1 . Cl
C1' -.2847(4) -.2056(2) .9288(2) .0482(6) Uani d . 1 . C
H1'A -.2711(4) -.3171(2) .9610(2) .080 Uiso d R 1 . H
C2' -.3500(4) -.0961(3) .9947(2) .0496(6) Uani d . 1 . C
H2'A -.3731(4) .0155(3) .9635(2) .080 Uiso d R 1 . H
C1 -.1381(4) .0696(3) .6736(2) .0470(6) Uani d . 1 . C
C2 .0627(4) .0003(3) .7045(2) .0446(6) Uani d . 1 . C
H2A .1265(4) .0467(3) .7833(2) .080 Uiso d R 1 . H
C3 .0685(4) -.1877(2) .7194(2) .0470(5) Uani d . 1 . C
H3A .0014(4) -.2388(2) .6431(2) .080 Uiso d R 1 . H
H3B .1974(4) -.2256(2) .7371(2) .080 Uiso d R 1 . H
C4 -.0220(3) -.2387(2) .8244(2) .0420(6) Uani d . 1 . C
H4A -.0231(3) -.3582(2) .8278(2) .080 Uiso d R 1 . H
C5 -.2258(3) -.1771(2) .8077(2) .0402(5) Uani d . 1 . C
C6 -.2391(3) .0094(2) .7730(2) .0411(5) Uani d . 1 . C
H6A -.1903(3) .0720(2) .8477(2) .080 Uiso d R 1 . H
H6B -.3709(3) .0369(2) .7447(2) .080 Uiso d R 1 . H
C7 -.1405(5) .2600(3) .6699(3) .0687(9) Uani d . 1 . C
H7A -.0758(5) .3025(3) .7499(3) .080 Uiso d R 1 . H
H7B -.0777(5) .2980(3) .6078(3) .080 Uiso d R 1 . H
H7C -.2690(5) .2990(3) .6499(3) .080 Uiso d R 1 . H
C8 -.3531(4) -.2878(3) .7081(2) .0573(6) Uani d . 1 . C
H8A -.3386(4) -.4020(3) .7343(2) .080 Uiso d R 1 . H
H8B -.4830(4) -.2551(3) .6974(2) .080 Uiso d R 1 . H
H8C -.3167(4) -.2756(3) .6306(2) .080 Uiso d R 1 . H

loop_
_atom_type_symbol
_atom_type_description
_atom_type_scat_dispersion_real
_atom_type_scat_dispersion_imag
_atom_type_scat_source
C C 0.0033 0.0016 'International Tables Vol C Tables 4.2.6.8 and 6.1.1.4'
H H 0.0000 0.0000 'International Tables Vol C Tables 4.2.6.8 and 6.1.1.4'
Cl Cl 0.1484 0.1585 'International Tables Vol C Tables 4.2.6.8 and 6.1.1.4'

loop_
_geom_angle_atom_site_label_1
_geom_angle_atom_site_label_2
_geom_angle_atom_site_label_3
_geom_angle
_geom_angle_publ_flag
C2' C1' C5 127.5(2) yes
C1' C2' Cl4 121.8(2) yes
C2 C1 C7 112.1(2) yes
C2 C1 C6 108.7(2) yes
C7 C1 C6 109.2(2) yes
C2 C1 Cl1 109.57(15) yes
C7 C1 Cl1 106.4(2) yes
C6 C1 Cl1 110.9(2) yes
C3 C2 C1 112.9(2) yes
C3 C2 Cl2 109.4(2) yes
C1 C2 Cl2 113.25(14) yes
C2 C3 C4 110.2(2) yes
C3 C4 C5 113.8(2) yes
C3 C4 Cl3 107.5(2) yes
C5 C4 Cl3 111.23(14) yes
C1' C5 C4 108.2(2) yes
C1' C5 C8 107.2(2) yes
C4 C5 C8 107.4(2) yes
C1' C5 C6 110.6(2) yes
C4 C5 C6 110.2(2) yes
C8 C5 C6 113.0(2) yes
C1 C6 C5 118.1(2) yes

loop_
_geom_bond_atom_site_label_1
_geom_bond_atom_site_label_2
_geom_bond_site_symmetry_2
_geom_bond_distance
_geom_bond_publ_flag
Cl1 C1 . 1.817(2) yes
Cl2 C2 . 1.800(2) yes
Cl3 C4 . 1.823(2) yes
Cl4 C2' . 1.745(2) yes
C1' C2' . 1.302(3) yes
C1' C5 . 1.516(3) yes
C1 C2 . 1.523(4) yes
C1 C7 . 1.529(3) yes
C1 C6 . 1.537(3) yes
C2 C3 . 1.518(3) yes
C3 C4 . 1.520(3) yes
C4 C5 . 1.531(4) yes
C5 C8 . 1.541(3) yes
C5 C6 . 1.543(3) yes

loop_
_geom_torsion_atom_site_label_1
_geom_torsion_atom_site_label_2
_geom_torsion_atom_site_label_3
_geom_torsion_atom_site_label_4
_geom_torsion
C5 C1' C2' Cl4 -176.1(2)
C7 C1 C2 C3 175.1(2)
C6 C1 C2 C3 54.3(2)
Cl1 C1 C2 C3 -67.0(2)
C7 C1 C2 Cl2 -59.9(2)
C6 C1 C2 Cl2 179.32(14)
Cl1 C1 C2 Cl2 58.0(2)
C1 C2 C3 C4 -60.2(2)
Cl2 C2 C3 C4 172.8(2)
C2 C3 C4 C5 56.4(2)
C2 C3 C4 Cl3 -67.2(2)
C2' C1' C5 C4 125.0(3)
C2' C1' C5 C8 -119.5(3)
C2' C1' C5 C6 4.1(4)
C3 C4 C5 C1' -168.8(2)
Cl3 C4 C5 C1' -47.2(2)
C3 C4 C5 C8 75.8(2)
Cl3 C4 C5 C8 -162.6(2)
C3 C4 C5 C6 -47.7(2)
Cl3 C4 C5 C6 73.9(2)
C2 C1 C6 C5 -47.8(2)
C7 C1 C6 C5 -170.3(2)
Cl1 C1 C6 C5 72.7(2)
C1' C5 C6 C1 164.4(2)
C4 C5 C6 C1 44.7(2)
C8 C5 C6 C1 -75.4(3)

loop_
_cod_related_entry_id
_cod_related_entry_database
_cod_related_entry_code
1 ChemSpider 10478348
